data_4079144
loop_
_publ_author_name
'Li, Gang'
'Lamberti, Marina'
'Roviello, Giuseppina'
'Pellecchia, Claudio'

_publ_section_title
;
 New Titanium and Hafnium Complexes Bearing [&#x2212;NNN--]
 Pyrrolylpyridylamido Ligands as Olefin Polymerization Catalysts
;
_journal_issue 19
_journal_name_full Organometallics
_journal_page_first 6772
_journal_paper_doi 10.1021/om300519s
_journal_volume 31
_journal_year 2012
_chemical_formula_moiety 'C35 H47 Hf N5'
_chemical_formula_sum 'C35 H47 Hf N5'
_chemical_formula_weight 716.27
_chemical_name_systematic
;
(2,6-diisopropyl-phenyl)-[(2-isopropyl-phenyl)-[6-(1H-pyrrol-2-yl)-
pyridin-2-yl]-methyl]-amine-bis(dimethylamino)
-Hafnium
;
_space_group_IT_number 33
_symmetry_cell_setting orthorhombic
_symmetry_space_group_name_Hall 'P 2c -2n'
_symmetry_space_group_name_H-M 'P n a 21'
_atom_sites_solution_hydrogens geom
_atom_sites_solution_primary direct
_atom_sites_solution_secondary difmap
_audit_creation_method SHELXL-97
_cell_angle_alpha 90.00
_cell_angle_beta 90.00
_cell_angle_gamma 90.00
_cell_formula_units_Z 8
_cell_length_a 35.772(2)
_cell_length_b 13.073(3)
_cell_length_c 14.102(5)
_cell_measurement_reflns_used 406
_cell_measurement_temperature 173(2)
_cell_measurement_theta_max 23.045
_cell_measurement_theta_min 3.459
_cell_volume 6595(3)
_computing_cell_refinement 'Dirax/lsq (Duisenberg & Schreurs 1989-2000)'
_computing_data_collection 'Collect (Nonius BV, 1997-2000)'
_computing_data_reduction 'EvalCCD (Duisenberg & Schreurs 1990-2000)'
_computing_molecular_graphics 'Ortep-3 for Windows (Farrugia, 1997)'
_computing_structure_refinement 'SHELXL-97 (Sheldrick, 1997)'
_computing_structure_solution 'SHELXS-97 (Sheldrick, 1990)'
_diffrn_ambient_temperature 173(2)
_diffrn_detector 'CCD plate'
_diffrn_measured_fraction_theta_full 0.980
_diffrn_measured_fraction_theta_max 0.980
_diffrn_measurement_device '95mm CCD camera on \k-goniostat'
_diffrn_measurement_device_type 'Bruker-Nonius KappaCCD'
_diffrn_measurement_method 'CCD rotation images, thick slices'
_diffrn_radiation_monochromator graphite
_diffrn_radiation_source 'fine-focus sealed tube'
_diffrn_radiation_type MoK\a
_diffrn_radiation_wavelength 0.71073
_diffrn_reflns_av_R_equivalents 0.0282
_diffrn_reflns_av_sigmaI/netI 0.0444
_diffrn_reflns_limit_h_max 46
_diffrn_reflns_limit_h_min -45
_diffrn_reflns_limit_k_max 16
_diffrn_reflns_limit_k_min -16
_diffrn_reflns_limit_l_max 17
_diffrn_reflns_limit_l_min -18
_diffrn_reflns_number 34264
_diffrn_reflns_theta_full 27.50
_diffrn_reflns_theta_max 27.50
_diffrn_reflns_theta_min 3.11
_diffrn_source 'Enraf Nonius FR590'
_exptl_absorpt_coefficient_mu 3.194
_exptl_absorpt_correction_T_max 0.4475
_exptl_absorpt_correction_T_min 0.2981
_exptl_absorpt_correction_type multi-scan
_exptl_absorpt_process_details
;
SADABS (Bruker, 2000)
;
_exptl_crystal_colour yellow
_exptl_crystal_density_diffrn 1.443
_exptl_crystal_density_method 'not measured'
_exptl_crystal_description prism
_exptl_crystal_F_000 2912
_exptl_crystal_size_max 0.50
_exptl_crystal_size_mid 0.40
_exptl_crystal_size_min 0.30
_refine_diff_density_max 0.943
_refine_diff_density_min -0.869
_refine_diff_density_rms 0.105
_refine_ls_abs_structure_details 'Flack H D (1983), Acta Cryst. A39, 876-881'
_refine_ls_abs_structure_Flack 0.000(15)
_refine_ls_extinction_method none
_refine_ls_goodness_of_fit_ref 1.123
_refine_ls_hydrogen_treatment constr
_refine_ls_matrix_type full
_refine_ls_number_parameters 760
_refine_ls_number_reflns 13707
_refine_ls_number_restraints 1
_refine_ls_restrained_S_all 1.123
_refine_ls_R_factor_all 0.0374
_refine_ls_R_factor_gt 0.0297
_refine_ls_shift/su_max 0.003
_refine_ls_shift/su_mean 0.000
_refine_ls_structure_factor_coef Fsqd
_refine_ls_weighting_details 'calc w=1/[\s^2^(Fo^2^)+(0.0087P)^2^+5.7338P] where P=(Fo^2^+2Fc^2^)/3'
_refine_ls_weighting_scheme calc
_refine_ls_wR_factor_gt 0.0501
_refine_ls_wR_factor_ref 0.0516
_reflns_number_gt 12371
_reflns_number_total 13707
_reflns_threshold_expression >2\s(I)
_cod_data_source_file om300519s_si_002.cif
_cod_data_source_block ganghf
_cod_original_sg_symbol_H-M Pna21
_cod_database_code 4079144

loop_
_symmetry_equiv_pos_as_xyz
'x, y, z'
'-x, -y, z+1/2'
'-x+1/2, y+1/2, z+1/2'
'x+1/2, -y+1/2, z'

loop_
_atom_site_label
_atom_site_type_symbol
_atom_site_fract_x
_atom_site_fract_y
_atom_site_fract_z
_atom_site_U_iso_or_equiv
_atom_site_adp_type
_atom_site_occupancy
_atom_site_symmetry_multiplicity
_atom_site_calc_flag
_atom_site_refinement_flags
Hf1 Hf 0.287040(4) 0.489037(13) 0.517176(15) 0.01606(4) Uani 1 1 d .
Hf2 Hf 0.046351(4) 0.455243(14) 0.083901(13) 0.01452(4) Uani 1 1 d .
N1 N 0.24970(9) 0.3667(3) 0.5009(3) 0.0142(8) Uani 1 1 d .
N2 N 0.22861(9) 0.5535(3) 0.4906(2) 0.0145(8) Uani 1 1 d .
N3 N 0.28981(10) 0.6543(3) 0.4975(3) 0.0216(10) Uani 1 1 d .
N4 N 0.32996(10) 0.4600(3) 0.4282(3) 0.0250(9) Uani 1 1 d .
N5 N 0.30865(11) 0.4818(3) 0.6495(3) 0.0287(10) Uani 1 1 d .
N6 N 0.00806(8) 0.3341(3) 0.0965(3) 0.0122(8) Uani 1 1 d .
N7 N -0.01249(9) 0.5221(3) 0.1020(2) 0.0138(8) Uani 1 1 d .
N8 N 0.04979(11) 0.6216(3) 0.1049(2) 0.0210(10) Uani 1 1 d .
N9 N 0.09045(10) 0.4264(3) 0.1706(3) 0.0220(9) Uani 1 1 d .
N10 N 0.06630(11) 0.4515(3) -0.0500(3) 0.0243(9) Uani 1 1 d .
C1 C 0.20884(11) 0.3773(3) 0.4932(3) 0.0166(10) Uani 1 1 d .
H1 H 0.2005 0.3415 0.4343 0.017 Uiso 1 1 calc R
C2 C 0.19932(12) 0.4888(4) 0.4834(3) 0.0187(10) Uani 1 1 d .
C3 C 0.16376(12) 0.5245(4) 0.4676(3) 0.0234(11) Uani 1 1 d .
H3 H 0.1434 0.4782 0.4621 0.023 Uiso 1 1 calc R
C4 C 0.15799(13) 0.6287(4) 0.4598(4) 0.0282(12) Uani 1 1 d .
H4 H 0.1335 0.6548 0.4503 0.028 Uiso 1 1 calc R
C5 C 0.18784(13) 0.6944(4) 0.4659(3) 0.0257(12) Uani 1 1 d .
H5 H 0.1841 0.7661 0.4598 0.026 Uiso 1 1 calc R
C6 C 0.22359(12) 0.6554(4) 0.4809(3) 0.0191(10) Uani 1 1 d .
C7 C 0.25760(13) 0.7121(4) 0.4858(3) 0.0201(11) Uani 1 1 d .
C8 C 0.26620(14) 0.8147(4) 0.4814(3) 0.0243(12) Uani 1 1 d .
H8 H 0.2492 0.8699 0.4735 0.024 Uiso 1 1 calc R
C9 C 0.30516(14) 0.8209(4) 0.4910(3) 0.0260(12) Uani 1 1 d .
H9 H 0.3198 0.8816 0.4908 0.026 Uiso 1 1 calc R
C10 C 0.31813(13) 0.7228(4) 0.5009(4) 0.0233(12) Uani 1 1 d .
H10 H 0.3437 0.7052 0.5090 0.023 Uiso 1 1 calc R
C11 C 0.26265(12) 0.2673(4) 0.4708(3) 0.0179(10) Uani 1 1 d .
C12 C 0.26241(13) 0.2443(4) 0.3735(3) 0.0202(11) Uani 1 1 d .
C13 C 0.27437(15) 0.1477(4) 0.3448(4) 0.0319(13) Uani 1 1 d .
H13 H 0.2739 0.1306 0.2794 0.032 Uiso 1 1 calc R
C14 C 0.28699(16) 0.0761(4) 0.4102(4) 0.0401(15) Uani 1 1 d .
H14 H 0.2956 0.0111 0.3895 0.040 Uiso 1 1 calc R
C15 C 0.28697(14) 0.1001(4) 0.5045(4) 0.0329(13) Uani 1 1 d .
H15 H 0.2951 0.0501 0.5487 0.033 Uiso 1 1 calc R
C16 C 0.27556(13) 0.1946(4) 0.5381(4) 0.0214(12) Uani 1 1 d .
C17 C 0.25111(13) 0.3191(4) 0.2966(3) 0.0248(12) Uani 1 1 d .
H17 H 0.2474 0.3875 0.3269 0.025 Uiso 1 1 calc R
C18 C 0.28161(14) 0.3302(4) 0.2216(4) 0.0341(13) Uani 1 1 d .
H18A H 0.3056 0.3435 0.2527 0.034 Uiso 1 1 calc R
H18B H 0.2755 0.3874 0.1794 0.034 Uiso 1 1 calc R
H18C H 0.2833 0.2670 0.1846 0.034 Uiso 1 1 calc R
C19 C 0.21460(14) 0.2893(5) 0.2476(4) 0.0380(14) Uani 1 1 d .
H19A H 0.2176 0.2223 0.2172 0.038 Uiso 1 1 calc R
H19B H 0.2083 0.3406 0.1995 0.038 Uiso 1 1 calc R
H19C H 0.1945 0.2857 0.2946 0.038 Uiso 1 1 calc R
C20 C 0.27692(15) 0.2157(4) 0.6436(4) 0.0259(13) Uani 1 1 d .
H20 H 0.2661 0.2853 0.6549 0.026 Uiso 1 1 calc R
C21 C 0.31684(14) 0.2159(4) 0.6787(4) 0.0345(14) Uani 1 1 d .
H21A H 0.3283 0.1493 0.6656 0.034 Uiso 1 1 calc R
H21B H 0.3171 0.2287 0.7472 0.034 Uiso 1 1 calc R
H21C H 0.3309 0.2696 0.6461 0.034 Uiso 1 1 calc R
C22 C 0.25388(15) 0.1381(5) 0.7003(4) 0.0362(14) Uani 1 1 d .
H22A H 0.2281 0.1376 0.6768 0.036 Uiso 1 1 calc R
H22B H 0.2540 0.1573 0.7675 0.036 Uiso 1 1 calc R
H22C H 0.2648 0.0698 0.6930 0.036 Uiso 1 1 calc R
C23 C 0.35581(15) 0.3759(4) 0.4422(4) 0.0425(15) Uani 1 1 d .
H23A H 0.3534 0.3272 0.3897 0.043 Uiso 1 1 calc R
H23B H 0.3500 0.3412 0.5021 0.043 Uiso 1 1 calc R
H23C H 0.3814 0.4023 0.4444 0.043 Uiso 1 1 calc R
C24 C 0.33842(15) 0.5174(4) 0.3419(4) 0.0325(13) Uani 1 1 d .
H24A H 0.3639 0.5446 0.3457 0.033 Uiso 1 1 calc R
H24B H 0.3207 0.5740 0.3352 0.033 Uiso 1 1 calc R
H24C H 0.3364 0.4720 0.2868 0.033 Uiso 1 1 calc R
C25 C 0.34643(16) 0.5142(5) 0.6656(4) 0.0502(19) Uani 1 1 d .
H25A H 0.3465 0.5752 0.7060 0.050 Uiso 1 1 calc R
H25B H 0.3583 0.5303 0.6048 0.050 Uiso 1 1 calc R
H25C H 0.3603 0.4592 0.6971 0.050 Uiso 1 1 calc R
C26 C 0.29032(16) 0.4621(5) 0.7397(4) 0.0410(15) Uani 1 1 d .
H26A H 0.3036 0.4075 0.7733 0.041 Uiso 1 1 calc R
H26B H 0.2644 0.4411 0.7284 0.041 Uiso 1 1 calc R
H26C H 0.2906 0.5245 0.7783 0.041 Uiso 1 1 calc R
C27 C 0.18830(10) 0.3288(3) 0.5781(4) 0.0180(9) Uani 1 1 d .
C28 C 0.18874(12) 0.3837(4) 0.6622(3) 0.0199(10) Uani 1 1 d .
H28 H 0.2013 0.4477 0.6644 0.020 Uiso 1 1 calc R
C29 C 0.17142(13) 0.3476(4) 0.7428(3) 0.0264(12) Uani 1 1 d .
H29 H 0.1725 0.3852 0.8004 0.026 Uiso 1 1 calc R
C30 C 0.15248(13) 0.2557(4) 0.7381(3) 0.0240(11) Uani 1 1 d .
H30 H 0.1398 0.2306 0.7925 0.024 Uiso 1 1 calc R
C31 C 0.15180(12) 0.2004(4) 0.6554(4) 0.0235(11) Uani 1 1 d .
H31 H 0.1387 0.1372 0.6539 0.024 Uiso 1 1 calc R
C32 C 0.17003(11) 0.2346(4) 0.5727(4) 0.0199(10) Uani 1 1 d .
C33 C 0.16822(14) 0.1701(4) 0.4844(3) 0.0282(13) Uani 1 1 d .
H33 H 0.1875 0.1967 0.4393 0.028 Uiso 1 1 calc R
C34 C 0.17641(15) 0.0583(4) 0.5011(4) 0.0389(14) Uani 1 1 d .
H34A H 0.2019 0.0508 0.5256 0.039 Uiso 1 1 calc R
H34B H 0.1741 0.0209 0.4412 0.039 Uiso 1 1 calc R
H34C H 0.1586 0.0308 0.5473 0.039 Uiso 1 1 calc R
C35 C 0.13004(16) 0.1820(5) 0.4370(4) 0.0503(17) Uani 1 1 d .
H35A H 0.1106 0.1538 0.4784 0.050 Uiso 1 1 calc R
H35B H 0.1300 0.1452 0.3764 0.050 Uiso 1 1 calc R
H35C H 0.1250 0.2547 0.4256 0.050 Uiso 1 1 calc R
C36 C -0.03280(10) 0.3457(3) 0.0995(3) 0.0126(10) Uani 1 1 d .
H36 H -0.0417 0.3162 0.1609 0.013 Uiso 1 1 calc R
C37 C -0.04147(11) 0.4571(3) 0.1004(3) 0.0149(10) Uani 1 1 d .
C38 C -0.07801(12) 0.4943(4) 0.1046(3) 0.0239(11) Uani 1 1 d .
H38 H -0.0987 0.4487 0.1013 0.024 Uiso 1 1 calc R
C39 C -0.08371(13) 0.5982(4) 0.1135(3) 0.0258(12) Uani 1 1 d .
H39 H -0.1084 0.6248 0.1161 0.026 Uiso 1 1 calc R
C40 C -0.05345(12) 0.6633(4) 0.1187(3) 0.0193(11) Uani 1 1 d .
H40 H -0.0572 0.7347 0.1266 0.019 Uiso 1 1 calc R
C41 C -0.01754(11) 0.6240(3) 0.1124(3) 0.0159(10) Uani 1 1 d .
C42 C 0.01768(12) 0.6799(4) 0.1135(3) 0.0175(11) Uani 1 1 d .
C43 C 0.02558(14) 0.7815(4) 0.1152(3) 0.0233(12) Uani 1 1 d .
H43 H 0.0084 0.8365 0.1206 0.023 Uiso 1 1 calc R
C44 C 0.06492(14) 0.7879(4) 0.1071(3) 0.0248(12) Uani 1 1 d .
H44 H 0.0796 0.8485 0.1069 0.025 Uiso 1 1 calc R
C45 C 0.07766(13) 0.6905(4) 0.0997(3) 0.0233(12) Uani 1 1 d .
H45 H 0.1033 0.6729 0.0919 0.023 Uiso 1 1 calc R
C46 C 0.01993(12) 0.2365(4) 0.1330(3) 0.0193(11) Uani 1 1 d .
C47 C 0.03289(12) 0.1592(4) 0.0722(4) 0.0211(11) Uani 1 1 d .
C48 C 0.04500(15) 0.0678(4) 0.1117(4) 0.0369(15) Uani 1 1 d .
H48 H 0.0545 0.0158 0.0713 0.037 Uiso 1 1 calc R
C49 C 0.04359(15) 0.0503(4) 0.2080(4) 0.0387(14) Uani 1 1 d .
H49 H 0.0514 -0.0135 0.2334 0.039 Uiso 1 1 calc R
C50 C 0.03083(15) 0.1264(4) 0.2666(4) 0.0337(13) Uani 1 1 d .
H50 H 0.0303 0.1145 0.3330 0.034 Uiso 1 1 calc R
C51 C 0.01881(13) 0.2194(4) 0.2324(3) 0.0215(11) Uani 1 1 d .
C52 C 0.00595(14) 0.3015(4) 0.3016(3) 0.0271(12) Uani 1 1 d .
H52 H -0.0005 0.3642 0.2644 0.027 Uiso 1 1 calc R
C53 C -0.02879(15) 0.2689(5) 0.3576(4) 0.0389(14) Uani 1 1 d .
H53A H -0.0497 0.2582 0.3138 0.039 Uiso 1 1 calc R
H53B H -0.0354 0.3225 0.4032 0.039 Uiso 1 1 calc R
H53C H -0.0235 0.2051 0.3916 0.039 Uiso 1 1 calc R
C54 C 0.03749(14) 0.3288(5) 0.3707(4) 0.0353(14) Uani 1 1 d .
H54A H 0.0417 0.2714 0.4141 0.035 Uiso 1 1 calc R
H54B H 0.0304 0.3896 0.4072 0.035 Uiso 1 1 calc R
H54C H 0.0604 0.3428 0.3351 0.035 Uiso 1 1 calc R
C55 C 0.03397(13) 0.1714(4) -0.0350(4) 0.0239(12) Uani 1 1 d .
H55 H 0.0215 0.2376 -0.0515 0.024 Uiso 1 1 calc R
C56 C 0.07408(14) 0.1755(4) -0.0714(4) 0.0350(14) Uani 1 1 d .
H56A H 0.0865 0.2365 -0.0462 0.035 Uiso 1 1 calc R
H56B H 0.0739 0.1785 -0.1409 0.035 Uiso 1 1 calc R
H56C H 0.0875 0.1142 -0.0507 0.035 Uiso 1 1 calc R
C57 C 0.01311(16) 0.0851(5) -0.0862(4) 0.0417(15) Uani 1 1 d .
H57A H 0.0257 0.0199 -0.0739 0.042 Uiso 1 1 calc R
H57B H 0.0130 0.0986 -0.1545 0.042 Uiso 1 1 calc R
H57C H -0.0127 0.0817 -0.0629 0.042 Uiso 1 1 calc R
C58 C 0.10929(15) 0.3293(4) 0.1562(4) 0.0403(14) Uani 1 1 d .
H58A H 0.1358 0.3416 0.1424 0.040 Uiso 1 1 calc R
H58B H 0.0978 0.2931 0.1028 0.040 Uiso 1 1 calc R
H58C H 0.1071 0.2876 0.2137 0.040 Uiso 1 1 calc R
C59 C 0.10894(17) 0.4826(5) 0.2447(4) 0.0420(15) Uani 1 1 d .
H59A H 0.1091 0.4418 0.3029 0.042 Uiso 1 1 calc R
H59B H 0.0956 0.5469 0.2560 0.042 Uiso 1 1 calc R
H59C H 0.1347 0.4974 0.2255 0.042 Uiso 1 1 calc R
C60 C 0.04753(15) 0.4260(5) -0.1379(3) 0.0386(14) Uani 1 1 d .
H60A H 0.0462 0.4869 -0.1783 0.039 Uiso 1 1 calc R
H60B H 0.0222 0.4016 -0.1241 0.039 Uiso 1 1 calc R
H60C H 0.0615 0.3723 -0.1708 0.039 Uiso 1 1 calc R
C61 C 0.10391(15) 0.4876(6) -0.0699(4) 0.0507(18) Uani 1 1 d .
H61A H 0.1182 0.4331 -0.1010 0.051 Uiso 1 1 calc R
H61B H 0.1162 0.5065 -0.0104 0.051 Uiso 1 1 calc R
H61C H 0.1027 0.5474 -0.1117 0.051 Uiso 1 1 calc R
C62 C -0.05250(11) 0.2878(3) 0.0192(4) 0.0193(9) Uani 1 1 d .
C63 C -0.05075(13) 0.3281(4) -0.0714(3) 0.0225(11) Uani 1 1 d .
H63 H -0.0386 0.3920 -0.0803 0.023 Uiso 1 1 calc R
C64 C -0.06587(14) 0.2796(4) -0.1495(3) 0.0279(12) Uani 1 1 d .
H64 H -0.0632 0.3072 -0.2114 0.028 Uiso 1 1 calc R
C65 C -0.08525(14) 0.1885(4) -0.1341(4) 0.0325(13) Uani 1 1 d .
H65 H -0.0970 0.1545 -0.1857 0.032 Uiso 1 1 calc R
C66 C -0.08733(14) 0.1483(4) -0.0453(4) 0.0316(13) Uani 1 1 d .
H66 H -0.1008 0.0863 -0.0361 0.032 Uiso 1 1 calc R
C67 C -0.07055(13) 0.1945(4) 0.0326(4) 0.0258(12) Uani 1 1 d .
C68 C -0.07390(15) 0.1451(4) 0.1295(4) 0.0355(14) Uani 1 1 d .
H68 H -0.0533 0.1738 0.1695 0.035 Uiso 1 1 calc R
C69 C -0.11009(19) 0.1749(6) 0.1761(5) 0.069(2) Uani 1 1 d .
H69A H -0.1111 0.2494 0.1830 0.069 Uiso 1 1 calc R
H69B H -0.1117 0.1428 0.2388 0.069 Uiso 1 1 calc R
H69C H -0.1311 0.1518 0.1369 0.069 Uiso 1 1 calc R
C70 C -0.0689(2) 0.0300(5) 0.1285(5) 0.064(2) Uani 1 1 d .
H70A H -0.0684 0.0044 0.1938 0.064 Uiso 1 1 calc R
H70B H -0.0453 0.0129 0.0969 0.064 Uiso 1 1 calc R
H70C H -0.0897 -0.0016 0.0943 0.064 Uiso 1 1 calc R

loop_
_atom_site_aniso_label
_atom_site_aniso_U_11
_atom_site_aniso_U_22
_atom_site_aniso_U_33
_atom_site_aniso_U_23
_atom_site_aniso_U_13
_atom_site_aniso_U_12
Hf1 0.01414(7) 0.01473(9) 0.01932(8) -0.00033(10) -0.00096(9) 0.00067(8)
Hf2 0.01372(7) 0.01503(9) 0.01482(8) -0.00070(10) 0.00077(9) 0.00124(8)
N1 0.0115(17) 0.0127(19) 0.018(2) -0.0003(17) -0.0017(16) 0.0009(14)
N2 0.0129(17) 0.014(2) 0.016(2) -0.0002(15) 0.0005(15) 0.0026(15)
N3 0.0195(19) 0.015(2) 0.030(3) -0.0001(18) 0.0011(18) -0.0011(16)
N4 0.023(2) 0.021(2) 0.031(2) 0.0041(19) 0.0054(18) 0.0017(18)
N5 0.027(2) 0.029(3) 0.031(2) -0.003(2) -0.009(2) -0.0031(19)
N6 0.0078(15) 0.0172(19) 0.012(2) 0.0011(17) -0.0034(16) 0.0018(13)
N7 0.0136(17) 0.016(2) 0.012(2) 0.0013(15) 0.0004(14) 0.0012(14)
N8 0.035(2) 0.010(2) 0.019(3) 0.0003(16) 0.0016(18) 0.0017(17)
N9 0.0150(19) 0.026(2) 0.025(2) -0.0024(18) -0.0032(17) 0.0003(17)
N10 0.025(2) 0.029(2) 0.018(2) -0.0014(19) 0.0049(18) -0.003(2)
C1 0.009(2) 0.021(2) 0.020(3) -0.0020(18) 0.0038(18) -0.0032(18)
C2 0.020(2) 0.022(3) 0.014(2) 0.0025(19) 0.0014(17) -0.002(2)
C3 0.015(2) 0.029(3) 0.026(3) 0.008(2) -0.003(2) -0.002(2)
C4 0.014(2) 0.032(3) 0.039(3) 0.008(3) -0.004(2) 0.008(2)
C5 0.026(3) 0.023(3) 0.028(3) 0.009(2) 0.002(2) 0.010(2)
C6 0.019(2) 0.020(3) 0.019(2) 0.0017(19) 0.0044(19) 0.0012(19)
C7 0.022(2) 0.018(3) 0.020(3) -0.0002(19) 0.004(2) -0.001(2)
C8 0.024(3) 0.021(3) 0.028(3) 0.003(2) 0.000(2) 0.001(2)
C9 0.036(3) 0.019(3) 0.023(3) -0.001(2) 0.005(2) -0.005(2)
C10 0.018(2) 0.024(3) 0.028(3) -0.002(2) 0.004(2) -0.0053(19)
C11 0.019(2) 0.014(3) 0.021(3) -0.004(2) 0.000(2) -0.005(2)
C12 0.018(2) 0.020(3) 0.024(3) -0.004(2) 0.001(2) -0.002(2)
C13 0.042(3) 0.029(3) 0.025(3) -0.011(2) 0.000(3) -0.001(3)
C14 0.060(4) 0.017(3) 0.043(4) -0.005(3) 0.017(3) 0.010(3)
C15 0.041(3) 0.023(3) 0.035(3) 0.005(3) 0.006(3) 0.006(2)
C16 0.015(2) 0.021(3) 0.029(3) 0.001(2) 0.001(2) -0.0019(19)
C17 0.025(3) 0.031(3) 0.018(2) -0.003(2) 0.000(2) 0.000(2)
C18 0.039(3) 0.040(4) 0.024(3) 0.000(3) 0.002(3) -0.008(3)
C19 0.033(3) 0.061(4) 0.020(3) -0.001(3) -0.002(3) -0.002(3)
C20 0.032(3) 0.023(3) 0.022(3) 0.002(2) 0.000(2) 0.010(2)
C21 0.036(3) 0.033(3) 0.034(3) 0.008(3) -0.005(3) 0.004(3)
C22 0.029(3) 0.047(4) 0.033(3) 0.008(3) 0.003(3) -0.002(3)
C23 0.039(3) 0.040(4) 0.049(4) 0.012(3) 0.020(3) 0.016(3)
C24 0.035(3) 0.032(3) 0.031(3) -0.004(3) 0.000(2) -0.001(2)
C25 0.042(4) 0.069(5) 0.040(4) 0.008(3) -0.021(3) -0.006(3)
C26 0.051(4) 0.042(4) 0.029(3) -0.011(3) -0.009(3) 0.010(3)
C27 0.015(2) 0.020(2) 0.020(2) 0.004(2) -0.001(2) 0.0029(17)
C28 0.014(2) 0.025(3) 0.021(3) -0.003(2) 0.000(2) -0.002(2)
C29 0.030(3) 0.032(3) 0.018(3) -0.003(2) 0.000(2) 0.000(2)
C30 0.021(3) 0.030(3) 0.020(3) 0.010(2) 0.005(2) 0.005(2)
C31 0.013(2) 0.023(3) 0.034(3) 0.005(2) 0.004(2) -0.001(2)
C32 0.017(2) 0.025(3) 0.018(3) 0.005(2) 0.002(2) 0.0051(19)
C33 0.030(3) 0.024(3) 0.031(3) 0.003(2) 0.009(2) -0.009(2)
C34 0.045(3) 0.022(3) 0.050(4) -0.008(3) 0.008(3) -0.005(2)
C35 0.056(4) 0.053(4) 0.042(4) -0.009(3) -0.017(3) 0.009(3)
C36 0.0072(18) 0.023(2) 0.007(3) 0.0002(18) -0.0019(17) 0.0001(16)
C37 0.017(2) 0.020(2) 0.008(3) -0.0016(18) 0.0013(17) 0.0012(19)
C38 0.018(2) 0.029(3) 0.025(3) -0.005(2) -0.0017(19) 0.002(2)
C39 0.018(2) 0.037(3) 0.023(3) -0.004(2) 0.0010(19) 0.007(2)
C40 0.016(3) 0.023(3) 0.019(2) 0.000(2) -0.0007(18) 0.008(2)
C41 0.013(2) 0.019(3) 0.015(2) 0.0029(18) -0.0005(17) 0.0061(18)
C42 0.019(2) 0.021(3) 0.013(2) 0.0014(19) 0.0006(18) -0.001(2)
C43 0.029(3) 0.018(3) 0.022(3) -0.001(2) 0.003(2) 0.002(2)
C44 0.035(3) 0.019(3) 0.021(3) 0.002(2) 0.000(2) -0.009(2)
C45 0.022(2) 0.023(3) 0.024(3) 0.003(2) -0.004(2) -0.010(2)
C46 0.018(2) 0.015(3) 0.025(3) 0.002(2) -0.002(2) -0.0024(19)
C47 0.019(2) 0.020(3) 0.024(3) -0.005(3) -0.003(2) 0.0037(19)
C48 0.045(3) 0.015(3) 0.050(4) -0.003(2) 0.006(3) 0.007(2)
C49 0.046(3) 0.022(3) 0.048(4) 0.014(3) -0.006(3) 0.008(3)
C50 0.045(3) 0.026(3) 0.030(3) 0.008(3) -0.004(3) 0.002(3)
C51 0.023(3) 0.022(3) 0.019(3) 0.003(2) -0.001(2) -0.002(2)
C52 0.033(3) 0.029(3) 0.020(3) 0.001(2) -0.003(2) 0.002(2)
C53 0.034(3) 0.054(4) 0.029(3) -0.001(3) 0.012(3) 0.000(3)
C54 0.031(3) 0.050(4) 0.025(3) 0.000(3) -0.002(2) -0.003(3)
C55 0.022(3) 0.022(3) 0.027(3) -0.009(2) 0.001(2) 0.002(2)
C56 0.030(3) 0.041(4) 0.035(3) -0.012(3) 0.011(3) 0.001(3)
C57 0.038(3) 0.045(4) 0.042(3) -0.022(3) 0.004(3) -0.005(3)
C58 0.030(3) 0.046(4) 0.045(3) -0.009(3) -0.008(3) 0.013(3)
C59 0.052(4) 0.032(4) 0.042(3) -0.003(3) -0.020(3) -0.002(3)
C60 0.047(3) 0.050(4) 0.019(3) 0.004(3) 0.005(3) -0.001(3)
C61 0.033(3) 0.081(5) 0.038(4) 0.002(4) 0.015(3) 0.001(4)
C62 0.015(2) 0.026(2) 0.016(2) 0.000(3) 0.000(2) 0.0032(17)
C63 0.018(3) 0.022(3) 0.028(3) -0.003(2) 0.002(2) 0.003(2)
C64 0.032(3) 0.034(3) 0.018(3) -0.005(2) -0.001(2) 0.007(2)
C65 0.031(3) 0.038(4) 0.028(3) -0.016(3) -0.010(2) 0.004(3)
C66 0.025(3) 0.028(3) 0.042(3) -0.006(3) -0.002(3) -0.005(2)
C67 0.022(2) 0.029(3) 0.026(3) -0.005(3) -0.002(2) -0.009(2)
C68 0.031(3) 0.038(4) 0.038(3) 0.004(3) -0.001(3) -0.019(3)
C69 0.061(5) 0.089(6) 0.058(5) 0.015(4) 0.019(4) -0.018(4)
C70 0.083(5) 0.046(5) 0.062(4) 0.017(3) -0.020(4) -0.023(4)

loop_
_atom_type_symbol
_atom_type_description
_atom_type_scat_dispersion_real
_atom_type_scat_dispersion_imag
_atom_type_scat_source
Hf Hf -0.5830 6.1852 'International Tables Vol C Tables 4.2.6.8 and 6.1.1.4'
C C 0.0033 0.0016 'International Tables Vol C Tables 4.2.6.8 and 6.1.1.4'
H H 0.0000 0.0000 'International Tables Vol C Tables 4.2.6.8 and 6.1.1.4'
N N 0.0061 0.0033 'International Tables Vol C Tables 4.2.6.8 and 6.1.1.4'

loop_
_geom_angle_atom_site_label_1
_geom_angle_atom_site_label_2
_geom_angle_atom_site_label_3
_geom_angle
_geom_angle_publ_flag
N4 Hf1 N5 105.91(17) no
N4 Hf1 N1 105.84(15) no
N5 Hf1 N1 108.01(15) no
N4 Hf1 N3 94.17(15) no
N5 Hf1 N3 98.40(16) no
N1 Hf1 N3 140.44(13) no
N4 Hf1 N2 131.55(14) no
N5 Hf1 N2 121.21(14) no
N1 Hf1 N2 71.37(13) no
N3 Hf1 N2 69.83(13) no
N10 Hf2 N9 106.48(16) no
N10 Hf2 N6 106.93(16) no
N9 Hf2 N6 108.37(15) no
N10 Hf2 N8 97.49(16) no
N9 Hf2 N8 93.40(15) no
N6 Hf2 N8 140.42(14) no
N10 Hf2 N7 115.97(14) no
N9 Hf2 N7 135.78(14) no
N6 Hf2 N7 71.31(12) no
N8 Hf2 N7 70.09(13) no
C11 N1 C1 112.4(3) no
C11 N1 Hf1 121.0(3) no
C1 N1 Hf1 124.7(3) no
C2 N2 C6 120.4(4) no
C2 N2 Hf1 119.4(3) no
C6 N2 Hf1 120.1(3) no
C10 N3 C7 105.4(4) no
C10 N3 Hf1 133.3(3) no
C7 N3 Hf1 121.1(3) no
C23 N4 C24 111.8(4) no
C23 N4 Hf1 122.9(3) no
C24 N4 Hf1 125.4(3) no
C25 N5 C26 109.8(4) no
C25 N5 Hf1 119.5(4) no
C26 N5 Hf1 130.0(3) no
C46 N6 C36 112.0(3) no
C46 N6 Hf2 120.4(3) no
C36 N6 Hf2 124.9(3) no
C37 N7 C41 121.5(3) no
C37 N7 Hf2 117.8(3) no
C41 N7 Hf2 120.7(3) no
C45 N8 C42 104.6(4) no
C45 N8 Hf2 134.1(3) no
C42 N8 Hf2 120.7(3) no
C59 N9 C58 109.5(4) no
C59 N9 Hf2 134.4(3) no
C58 N9 Hf2 116.1(3) no
C60 N10 C61 109.8(4) no
C60 N10 Hf2 130.0(3) no
C61 N10 Hf2 120.0(3) no
N1 C1 C2 108.9(3) no
N1 C1 C27 112.2(3) no
C2 C1 C27 111.3(3) no
N1 C1 H1 108.1 no
C2 C1 H1 108.1 no
C27 C1 H1 108.1 no
N2 C2 C3 121.2(4) no
N2 C2 C1 115.1(4) no
C3 C2 C1 123.7(4) no
C2 C3 C4 119.1(4) no
C2 C3 H3 120.5 no
C4 C3 H3 120.5 no
C5 C4 C3 119.7(4) no
C5 C4 H4 120.2 no
C3 C4 H4 120.2 no
C4 C5 C6 119.7(5) no
C4 C5 H5 120.2 no
C6 C5 H5 120.2 no
N2 C6 C5 119.9(4) no
N2 C6 C7 113.2(4) no
C5 C6 C7 126.9(5) no
C8 C7 N3 110.5(4) no
C8 C7 C6 133.9(4) no
N3 C7 C6 115.5(4) no
C7 C8 C9 105.9(4) no
C7 C8 H8 127.1 no
C9 C8 H8 127.1 no
C10 C9 C8 107.0(4) no
C10 C9 H9 126.5 no
C8 C9 H9 126.5 no
N3 C10 C9 111.3(4) no
N3 C10 H10 124.4 no
C9 C10 H10 124.4 no
C12 C11 C16 120.7(4) no
C12 C11 N1 118.6(4) no
C16 C11 N1 120.7(4) no
C13 C12 C11 118.4(5) no
C13 C12 C17 117.3(4) no
C11 C12 C17 124.2(4) no
C14 C13 C12 121.2(5) no
C14 C13 H13 119.4 no
C12 C13 H13 119.4 no
C15 C14 C13 119.4(5) no
C15 C14 H14 120.3 no
C13 C14 H14 120.3 no
C14 C15 C16 122.5(5) no
C14 C15 H15 118.7 no
C16 C15 H15 118.7 no
C15 C16 C11 117.7(5) no
C15 C16 C20 119.3(5) no
C11 C16 C20 123.0(5) no
C12 C17 C18 111.5(4) no
C12 C17 C19 112.7(4) no
C18 C17 C19 108.8(4) no
C12 C17 H17 107.9 no
C18 C17 H17 107.9 no
C19 C17 H17 107.9 no
C17 C18 H18A 109.5 no
C17 C18 H18B 109.5 no
H18A C18 H18B 109.5 no
C17 C18 H18C 109.5 no
H18A C18 H18C 109.5 no
H18B C18 H18C 109.5 no
C17 C19 H19A 109.5 no
C17 C19 H19B 109.5 no
H19A C19 H19B 109.5 no
C17 C19 H19C 109.5 no
H19A C19 H19C 109.5 no
H19B C19 H19C 109.5 no
C21 C20 C16 110.6(5) no
C21 C20 C22 109.7(4) no
C16 C20 C22 112.0(5) no
C21 C20 H20 108.1 no
C16 C20 H20 108.1 no
C22 C20 H20 108.1 no
C20 C21 H21A 109.5 no
C20 C21 H21B 109.5 no
H21A C21 H21B 109.5 no
C20 C21 H21C 109.5 no
H21A C21 H21C 109.5 no
H21B C21 H21C 109.5 no
C20 C22 H22A 109.5 no
C20 C22 H22B 109.5 no
H22A C22 H22B 109.5 no
C20 C22 H22C 109.5 no
H22A C22 H22C 109.5 no
H22B C22 H22C 109.5 no
N4 C23 H23A 109.5 no
N4 C23 H23B 109.5 no
H23A C23 H23B 109.5 no
N4 C23 H23C 109.5 no
H23A C23 H23C 109.5 no
H23B C23 H23C 109.5 no
N4 C24 H24A 109.5 no
N4 C24 H24B 109.5 no
H24A C24 H24B 109.5 no
N4 C24 H24C 109.5 no
H24A C24 H24C 109.5 no
H24B C24 H24C 109.5 no
N5 C25 H25A 109.5 no
N5 C25 H25B 109.5 no
H25A C25 H25B 109.5 no
N5 C25 H25C 109.5 no
H25A C25 H25C 109.5 no
H25B C25 H25C 109.5 no
N5 C26 H26A 109.5 no
N5 C26 H26B 109.5 no
H26A C26 H26B 109.5 no
N5 C26 H26C 109.5 no
H26A C26 H26C 109.5 no
H26B C26 H26C 109.5 no
C28 C27 C32 120.5(5) no
C28 C27 C1 116.5(4) no
C32 C27 C1 123.0(5) no
C29 C28 C27 121.6(5) no
C29 C28 H28 119.2 no
C27 C28 H28 119.2 no
C28 C29 C30 118.7(5) no
C28 C29 H29 120.7 no
C30 C29 H29 120.7 no
C31 C30 C29 120.5(5) no
C31 C30 H30 119.7 no
C29 C30 H30 119.7 no
C30 C31 C32 121.8(5) no
C30 C31 H31 119.1 no
C32 C31 H31 119.1 no
C27 C32 C31 116.9(5) no
C27 C32 C33 124.0(5) no
C31 C32 C33 119.1(4) no
C32 C33 C34 113.9(4) no
C32 C33 C35 110.1(4) no
C34 C33 C35 109.9(5) no
C32 C33 H33 107.6 no
C34 C33 H33 107.6 no
C35 C33 H33 107.6 no
C33 C34 H34A 109.5 no
C33 C34 H34B 109.5 no
H34A C34 H34B 109.5 no
C33 C34 H34C 109.5 no
H34A C34 H34C 109.5 no
H34B C34 H34C 109.5 no
C33 C35 H35A 109.5 no
C33 C35 H35B 109.5 no
H35A C35 H35B 109.5 no
C33 C35 H35C 109.5 no
H35A C35 H35C 109.5 no
H35B C35 H35C 109.5 no
N6 C36 C37 107.9(3) no
N6 C36 C62 112.6(3) no
C37 C36 C62 113.1(3) no
N6 C36 H36 107.6 no
C37 C36 H36 107.6 no
C62 C36 H36 107.6 no
N7 C37 C38 120.2(4) no
N7 C37 C36 117.3(3) no
C38 C37 C36 122.4(4) no
C39 C38 C37 119.0(4) no
C39 C38 H38 120.5 no
C37 C38 H38 120.5 no
C38 C39 C40 119.8(4) no
C38 C39 H39 120.1 no
C40 C39 H39 120.1 no
C39 C40 C41 119.7(4) no
C39 C40 H40 120.2 no
C41 C40 H40 120.2 no
N7 C41 C40 119.7(4) no
N7 C41 C42 112.3(4) no
C40 C41 C42 127.9(4) no
C43 C42 N8 111.6(4) no
C43 C42 C41 132.1(4) no
N8 C42 C41 116.1(4) no
C42 C43 C44 105.3(4) no
C42 C43 H43 127.4 no
C44 C43 H43 127.4 no
C45 C44 C43 106.6(4) no
C45 C44 H44 126.7 no
C43 C44 H44 126.7 no
N8 C45 C44 112.0(4) no
N8 C45 H45 124.0 no
C44 C45 H45 124.0 no
C47 C46 C51 119.9(5) no
C47 C46 N6 121.2(4) no
C51 C46 N6 118.9(4) no
C48 C47 C46 118.5(5) no
C48 C47 C55 118.8(5) no
C46 C47 C55 122.7(5) no
C49 C48 C47 121.8(5) no
C49 C48 H48 119.1 no
C47 C48 H48 119.1 no
C50 C49 C48 119.1(5) no
C50 C49 H49 120.5 no
C48 C49 H49 120.5 no
C49 C50 C51 122.3(5) no
C49 C50 H50 118.9 no
C51 C50 H50 118.9 no
C50 C51 C46 118.4(5) no
C50 C51 C52 119.6(4) no
C46 C51 C52 122.0(4) no
C51 C52 C53 112.2(4) no
C51 C52 C54 110.4(4) no
C53 C52 C54 109.5(4) no
C51 C52 H52 108.2 no
C53 C52 H52 108.2 no
C54 C52 H52 108.2 no
C52 C53 H53A 109.5 no
C52 C53 H53B 109.5 no
H53A C53 H53B 109.5 no
C52 C53 H53C 109.5 no
H53A C53 H53C 109.5 no
H53B C53 H53C 109.5 no
C52 C54 H54A 109.5 no
C52 C54 H54B 109.5 no
H54A C54 H54B 109.5 no
C52 C54 H54C 109.5 no
H54A C54 H54C 109.5 no
H54B C54 H54C 109.5 no
C47 C55 C56 111.3(4) no
C47 C55 C57 112.2(5) no
C56 C55 C57 109.0(4) no
C47 C55 H55 108.1 no
C56 C55 H55 108.1 no
C57 C55 H55 108.1 no
C55 C56 H56A 109.5 no
C55 C56 H56B 109.5 no
H56A C56 H56B 109.5 no
C55 C56 H56C 109.5 no
H56A C56 H56C 109.5 no
H56B C56 H56C 109.5 no
C55 C57 H57A 109.5 no
C55 C57 H57B 109.5 no
H57A C57 H57B 109.5 no
C55 C57 H57C 109.5 no
H57A C57 H57C 109.5 no
H57B C57 H57C 109.5 no
N9 C58 H58A 109.5 no
N9 C58 H58B 109.5 no
H58A C58 H58B 109.5 no
N9 C58 H58C 109.5 no
H58A C58 H58C 109.5 no
H58B C58 H58C 109.5 no
N9 C59 H59A 109.5 no
N9 C59 H59B 109.5 no
H59A C59 H59B 109.5 no
N9 C59 H59C 109.5 no
H59A C59 H59C 109.5 no
H59B C59 H59C 109.5 no
N10 C60 H60A 109.5 no
N10 C60 H60B 109.5 no
H60A C60 H60B 109.5 no
N10 C60 H60C 109.5 no
H60A C60 H60C 109.5 no
H60B C60 H60C 109.5 no
N10 C61 H61A 109.5 no
N10 C61 H61B 109.5 no
H61A C61 H61B 109.5 no
N10 C61 H61C 109.5 no
H61A C61 H61C 109.5 no
H61B C61 H61C 109.5 no
C63 C62 C67 118.7(5) no
C63 C62 C36 118.3(4) no
C67 C62 C36 123.0(4) no
C64 C63 C62 122.9(5) no
C64 C63 H63 118.6 no
C62 C63 H63 118.6 no
C63 C64 C65 117.6(5) no
C63 C64 H64 121.2 no
C65 C64 H64 121.2 no
C66 C65 C64 120.0(5) no
C66 C65 H65 120.0 no
C64 C65 H65 120.0 no
C65 C66 C67 122.4(5) no
C65 C66 H66 118.8 no
C67 C66 H66 118.8 no
C66 C67 C62 118.2(5) no
C66 C67 C68 119.5(4) no
C62 C67 C68 122.2(5) no
C69 C68 C70 111.3(5) no
C69 C68 C67 110.6(5) no
C70 C68 C67 113.9(5) no
C69 C68 H68 106.9 no
C70 C68 H68 106.9 no
C67 C68 H68 106.9 no
C68 C69 H69A 109.5 no
C68 C69 H69B 109.5 no
H69A C69 H69B 109.5 no
C68 C69 H69C 109.5 no
H69A C69 H69C 109.5 no
H69B C69 H69C 109.5 no
C68 C70 H70A 109.5 no
C68 C70 H70B 109.5 no
H70A C70 H70B 109.5 no
C68 C70 H70C 109.5 no
H70A C70 H70C 109.5 no
H70B C70 H70C 109.5 no

loop_
_geom_bond_atom_site_label_1
_geom_bond_atom_site_label_2
_geom_bond_distance
_geom_bond_publ_flag
Hf1 N4 2.019(4) no
Hf1 N5 2.022(4) no
Hf1 N1 2.096(3) no
Hf1 N3 2.180(4) no
Hf1 N2 2.284(3) no
Hf2 N10 2.019(4) no
Hf2 N9 2.031(4) no
Hf2 N6 2.102(3) no
Hf2 N8 2.198(4) no
Hf2 N7 2.293(3) no
N1 C11 1.443(5) no
N1 C1 1.472(5) no
N2 C2 1.351(5) no
N2 C6 1.352(5) no
N3 C10 1.353(5) no
N3 C7 1.388(6) no
N4 C23 1.450(6) no
N4 C24 1.462(6) no
N5 C25 1.434(7) no
N5 C26 1.454(7) no
N6 C46 1.439(6) no
N6 C36 1.470(5) no
N7 C37 1.340(5) no
N7 C41 1.352(5) no
N8 C45 1.345(5) no
N8 C42 1.384(6) no
N9 C59 1.439(6) no
N9 C58 1.451(6) no
N10 C60 1.448(6) no
N10 C61 1.453(7) no
C1 C2 1.503(6) no
C1 C27 1.541(6) no
C1 H1 1.0000 no
C2 C3 1.373(6) no
C3 C4 1.383(6) no
C3 H3 0.9500 no
C4 C5 1.373(7) no
C4 H4 0.9500 no
C5 C6 1.393(6) no
C5 H5 0.9500 no
C6 C7 1.426(6) no
C7 C8 1.377(6) no
C8 C9 1.403(7) no
C8 H8 0.9500 no
C9 C10 1.371(6) no
C9 H9 0.9500 no
C10 H10 0.9500 no
C11 C12 1.404(6) no
C11 C16 1.421(7) no
C12 C13 1.393(7) no
C12 C17 1.516(7) no
C13 C14 1.389(7) no
C13 H13 0.9500 no
C14 C15 1.367(8) no
C14 H14 0.9500 no
C15 C16 1.384(7) no
C15 H15 0.9500 no
C16 C20 1.514(6) no
C17 C18 1.526(6) no
C17 C19 1.528(7) no
C17 H17 1.0000 no
C18 H18A 0.9800 no
C18 H18B 0.9800 no
C18 H18C 0.9800 no
C19 H19A 0.9800 no
C19 H19B 0.9800 no
C19 H19C 0.9800 no
C20 C21 1.511(7) no
C20 C22 1.532(7) no
C20 H20 1.0000 no
C21 H21A 0.9800 no
C21 H21B 0.9800 no
C21 H21C 0.9800 no
C22 H22A 0.9800 no
C22 H22B 0.9800 no
C22 H22C 0.9800 no
C23 H23A 0.9800 no
C23 H23B 0.9800 no
C23 H23C 0.9800 no
C24 H24A 0.9800 no
C24 H24B 0.9800 no
C24 H24C 0.9800 no
C25 H25A 0.9800 no
C25 H25B 0.9800 no
C25 H25C 0.9800 no
C26 H26A 0.9800 no
C26 H26B 0.9800 no
C26 H26C 0.9800 no
C27 C28 1.387(7) no
C27 C32 1.396(6) no
C28 C29 1.377(6) no
C28 H28 0.9500 no
C29 C30 1.380(7) no
C29 H29 0.9500 no
C30 C31 1.373(7) no
C30 H30 0.9500 no
C31 C32 1.409(6) no
C31 H31 0.9500 no
C32 C33 1.505(7) no
C33 C34 1.509(7) no
C33 C35 1.529(7) no
C33 H33 1.0000 no
C34 H34A 0.9800 no
C34 H34B 0.9800 no
C34 H34C 0.9800 no
C35 H35A 0.9800 no
C35 H35B 0.9800 no
C35 H35C 0.9800 no
C36 C37 1.490(6) no
C36 C62 1.534(6) no
C36 H36 1.0000 no
C37 C38 1.396(5) no
C38 C39 1.379(6) no
C38 H38 0.9500 no
C39 C40 1.379(7) no
C39 H39 0.9500 no
C40 C41 1.386(6) no
C40 H40 0.9500 no
C41 C42 1.457(6) no
C42 C43 1.358(6) no
C43 C44 1.414(6) no
C43 H43 0.9500 no
C44 C45 1.356(6) no
C44 H44 0.9500 no
C45 H45 0.9500 no
C46 C47 1.405(7) no
C46 C51 1.421(6) no
C47 C48 1.388(7) no
C47 C55 1.520(6) no
C48 C49 1.378(7) no
C48 H48 0.9500 no
C49 C50 1.371(8) no
C49 H49 0.9500 no
C50 C51 1.377(7) no
C50 H50 0.9500 no
C51 C52 1.522(7) no
C52 C53 1.533(7) no
C52 C54 1.533(7) no
C52 H52 1.0000 no
C53 H53A 0.9800 no
C53 H53B 0.9800 no
C53 H53C 0.9800 no
C54 H54A 0.9800 no
C54 H54B 0.9800 no
C54 H54C 0.9800 no
C55 C56 1.525(7) no
C55 C57 1.533(7) no
C55 H55 1.0000 no
C56 H56A 0.9800 no
C56 H56B 0.9800 no
C56 H56C 0.9800 no
C57 H57A 0.9800 no
C57 H57B 0.9800 no
C57 H57C 0.9800 no
C58 H58A 0.9800 no
C58 H58B 0.9800 no
C58 H58C 0.9800 no
C59 H59A 0.9800 no
C59 H59B 0.9800 no
C59 H59C 0.9800 no
C60 H60A 0.9800 no
C60 H60B 0.9800 no
C60 H60C 0.9800 no
C61 H61A 0.9800 no
C61 H61B 0.9800 no
C61 H61C 0.9800 no
C62 C63 1.384(7) no
C62 C67 1.393(6) no
C63 C64 1.381(6) no
C63 H63 0.9500 no
C64 C65 1.395(7) no
C64 H64 0.9500 no
C65 C66 1.361(7) no
C65 H65 0.9500 no
C66 C67 1.390(7) no
C66 H66 0.9500 no
C67 C68 1.516(7) no
C68 C69 1.503(8) no
C68 C70 1.515(8) no
C68 H68 1.0000 no
C69 H69A 0.9800 no
C69 H69B 0.9800 no
C69 H69C 0.9800 no
C70 H70A 0.9800 no
C70 H70B 0.9800 no
C70 H70C 0.9800 no

loop_
_geom_torsion_atom_site_label_1
_geom_torsion_atom_site_label_2
_geom_torsion_atom_site_label_3
_geom_torsion_atom_site_label_4
_geom_torsion
_geom_torsion_publ_flag
N4 Hf1 N1 C11 26.7(3) no
N5 Hf1 N1 C11 -86.4(3) no
N3 Hf1 N1 C11 144.2(3) no
N2 Hf1 N1 C11 155.9(3) no
N4 Hf1 N1 C1 -136.3(3) no
N5 Hf1 N1 C1 110.6(3) no
N3 Hf1 N1 C1 -18.8(4) no
N2 Hf1 N1 C1 -7.1(3) no
N4 Hf1 N2 C2 98.8(3) no
N5 Hf1 N2 C2 -96.3(3) no
N1 Hf1 N2 C2 3.9(3) no
N3 Hf1 N2 C2 176.0(3) no
N4 Hf1 N2 C6 -80.3(4) no
N5 Hf1 N2 C6 84.6(3) no
N1 Hf1 N2 C6 -175.2(3) no
N3 Hf1 N2 C6 -3.1(3) no
N4 Hf1 N3 C10 -49.4(5) no
N5 Hf1 N3 C10 57.4(5) no
N1 Hf1 N3 C10 -170.6(4) no
N2 Hf1 N3 C10 177.7(5) no
N4 Hf1 N3 C7 136.8(4) no
N5 Hf1 N3 C7 -116.4(4) no
N1 Hf1 N3 C7 15.6(5) no
N2 Hf1 N3 C7 3.8(3) no
N5 Hf1 N4 C23 46.7(4) no
N1 Hf1 N4 C23 -67.8(4) no
N3 Hf1 N4 C23 146.7(4) no
N2 Hf1 N4 C23 -146.7(4) no
N5 Hf1 N4 C24 -135.0(4) no
N1 Hf1 N4 C24 110.5(4) no
N3 Hf1 N4 C24 -35.0(4) no
N2 Hf1 N4 C24 31.6(5) no
N4 Hf1 N5 C25 33.5(5) no
N1 Hf1 N5 C25 146.6(4) no
N3 Hf1 N5 C25 -63.3(4) no
N2 Hf1 N5 C25 -134.7(4) no
N4 Hf1 N5 C26 -156.8(4) no
N1 Hf1 N5 C26 -43.8(5) no
N3 Hf1 N5 C26 106.4(4) no
N2 Hf1 N5 C26 34.9(5) no
N10 Hf2 N6 C46 94.2(3) no
N9 Hf2 N6 C46 -20.2(4) no
N8 Hf2 N6 C46 -140.2(3) no
N7 Hf2 N6 C46 -153.4(4) no
N10 Hf2 N6 C36 -105.8(3) no
N9 Hf2 N6 C36 139.7(3) no
N8 Hf2 N6 C36 19.8(5) no
N7 Hf2 N6 C36 6.5(3) no
N10 Hf2 N7 C37 92.7(3) no
N9 Hf2 N7 C37 -104.9(3) no
N6 Hf2 N7 C37 -7.5(3) no
N8 Hf2 N7 C37 -178.6(3) no
N10 Hf2 N7 C41 -86.2(3) no
N9 Hf2 N7 C41 76.1(3) no
N6 Hf2 N7 C41 173.6(3) no
N8 Hf2 N7 C41 2.5(3) no
N10 Hf2 N8 C45 -57.1(4) no
N9 Hf2 N8 C45 50.0(4) no
N6 Hf2 N8 C45 174.6(4) no
N7 Hf2 N8 C45 -172.1(5) no
N10 Hf2 N8 C42 112.2(3) no
N9 Hf2 N8 C42 -140.7(3) no
N6 Hf2 N8 C42 -16.1(4) no
N7 Hf2 N8 C42 -2.8(3) no
N10 Hf2 N9 C59 118.9(5) no
N6 Hf2 N9 C59 -126.4(5) no
N8 Hf2 N9 C59 20.0(5) no
N7 Hf2 N9 C59 -44.6(5) no
N10 Hf2 N9 C58 -59.2(4) no
N6 Hf2 N9 C58 55.5(4) no
N8 Hf2 N9 C58 -158.1(4) no
N7 Hf2 N9 C58 137.3(3) no
N9 Hf2 N10 C60 152.2(4) no
N6 Hf2 N10 C60 36.5(5) no
N8 Hf2 N10 C60 -112.0(5) no
N7 Hf2 N10 C60 -40.5(5) no
N9 Hf2 N10 C61 -34.5(5) no
N6 Hf2 N10 C61 -150.2(4) no
N8 Hf2 N10 C61 61.3(4) no
N7 Hf2 N10 C61 132.8(4) no
C11 N1 C1 C2 -155.4(3) no
Hf1 N1 C1 C2 8.9(5) no
C11 N1 C1 C27 81.0(4) no
Hf1 N1 C1 C27 -114.7(4) no
C6 N2 C2 C3 -1.0(6) no
Hf1 N2 C2 C3 179.9(3) no
C6 N2 C2 C1 178.5(4) no
Hf1 N2 C2 C1 -0.5(5) no
N1 C1 C2 N2 -4.6(5) no
C27 C1 C2 N2 119.5(4) no
N1 C1 C2 C3 174.9(4) no
C27 C1 C2 C3 -61.0(5) no
N2 C2 C3 C4 -0.6(7) no
C1 C2 C3 C4 179.9(4) no
C2 C3 C4 C5 1.4(7) no
C3 C4 C5 C6 -0.7(7) no
C2 N2 C6 C5 1.7(6) no
Hf1 N2 C6 C5 -179.2(3) no
C2 N2 C6 C7 -177.1(4) no
Hf1 N2 C6 C7 2.0(5) no
C4 C5 C6 N2 -0.8(7) no
C4 C5 C6 C7 177.7(5) no
C10 N3 C7 C8 0.4(5) no
Hf1 N3 C7 C8 175.8(3) no
C10 N3 C7 C6 -179.6(4) no
Hf1 N3 C7 C6 -4.3(5) no
N2 C6 C7 C8 -178.7(5) no
C5 C6 C7 C8 2.6(9) no
N2 C6 C7 N3 1.3(6) no
C5 C6 C7 N3 -177.4(4) no
N3 C7 C8 C9 -0.2(5) no
C6 C7 C8 C9 179.8(5) no
C7 C8 C9 C10 -0.1(5) no
C7 N3 C10 C9 -0.5(6) no
Hf1 N3 C10 C9 -175.0(3) no
C8 C9 C10 N3 0.4(6) no
C1 N1 C11 C12 72.8(5) no
Hf1 N1 C11 C12 -92.1(4) no
C1 N1 C11 C16 -107.6(5) no
Hf1 N1 C11 C16 87.5(5) no
C16 C11 C12 C13 1.3(7) no
N1 C11 C12 C13 -179.0(4) no
C16 C11 C12 C17 -176.6(4) no
N1 C11 C12 C17 3.1(7) no
C11 C12 C13 C14 -1.3(8) no
C17 C12 C13 C14 176.8(5) no
C12 C13 C14 C15 1.3(9) no
C13 C14 C15 C16 -1.4(9) no
C14 C15 C16 C11 1.5(8) no
C14 C15 C16 C20 -179.1(5) no
C12 C11 C16 C15 -1.4(7) no
N1 C11 C16 C15 178.9(4) no
C12 C11 C16 C20 179.2(5) no
N1 C11 C16 C20 -0.5(7) no
C13 C12 C17 C18 -52.5(6) no
C11 C12 C17 C18 125.4(5) no
C13 C12 C17 C19 70.2(6) no
C11 C12 C17 C19 -111.9(5) no
C15 C16 C20 C21 65.5(6) no
C11 C16 C20 C21 -115.1(5) no
C15 C16 C20 C22 -57.3(7) no
C11 C16 C20 C22 122.1(5) no
N1 C1 C27 C28 76.5(5) no
C2 C1 C27 C28 -45.7(5) no
N1 C1 C27 C32 -103.4(4) no
C2 C1 C27 C32 134.4(4) no
C32 C27 C28 C29 0.1(7) no
C1 C27 C28 C29 -179.8(4) no
C27 C28 C29 C30 -1.6(7) no
C28 C29 C30 C31 1.7(7) no
C29 C30 C31 C32 -0.3(7) no
C28 C27 C32 C31 1.3(6) no
C1 C27 C32 C31 -178.8(4) no
C28 C27 C32 C33 -179.9(4) no
C1 C27 C32 C33 -0.1(7) no
C30 C31 C32 C27 -1.2(7) no
C30 C31 C32 C33 180.0(4) no
C27 C32 C33 C34 134.2(4) no
C31 C32 C33 C34 -47.1(6) no
C27 C32 C33 C35 -101.8(5) no
C31 C32 C33 C35 76.9(6) no
C46 N6 C36 C37 156.7(3) no
Hf2 N6 C36 C37 -4.7(5) no
C46 N6 C36 C62 -77.7(5) no
Hf2 N6 C36 C62 120.9(3) no
C41 N7 C37 C38 3.3(6) no
Hf2 N7 C37 C38 -175.6(3) no
C41 N7 C37 C36 -173.3(3) no
Hf2 N7 C37 C36 7.7(5) no
N6 C36 C37 N7 -2.4(5) no
C62 C36 C37 N7 -127.7(4) no
N6 C36 C37 C38 -179.0(4) no
C62 C36 C37 C38 55.7(5) no
N7 C37 C38 C39 -2.1(6) no
C36 C37 C38 C39 174.4(4) no
C37 C38 C39 C40 -0.4(7) no
C38 C39 C40 C41 1.7(6) no
C37 N7 C41 C40 -2.0(6) no
Hf2 N7 C41 C40 176.9(3) no
C37 N7 C41 C42 179.2(4) no
Hf2 N7 C41 C42 -1.9(5) no
C39 C40 C41 N7 -0.6(6) no
C39 C40 C41 C42 178.0(4) no
C45 N8 C42 C43 -1.0(5) no
Hf2 N8 C42 C43 -173.1(3) no
C45 N8 C42 C41 175.0(4) no
Hf2 N8 C42 C41 2.9(5) no
N7 C41 C42 C43 174.4(4) no
C40 C41 C42 C43 -4.3(8) no
N7 C41 C42 N8 -0.6(5) no
C40 C41 C42 N8 -179.3(4) no
N8 C42 C43 C44 0.1(5) no
C41 C42 C43 C44 -175.1(4) no
C42 C43 C44 C45 0.9(5) no
C42 N8 C45 C44 1.6(5) no
Hf2 N8 C45 C44 172.1(3) no
C43 C44 C45 N8 -1.6(6) no
C36 N6 C46 C47 106.6(5) no
Hf2 N6 C46 C47 -91.1(5) no
C36 N6 C46 C51 -74.2(5) no
Hf2 N6 C46 C51 88.2(4) no
C51 C46 C47 C48 -1.2(7) no
N6 C46 C47 C48 178.1(4) no
C51 C46 C47 C55 178.5(4) no
N6 C46 C47 C55 -2.2(7) no
C46 C47 C48 C49 1.9(8) no
C55 C47 C48 C49 -177.8(5) no
C47 C48 C49 C50 -1.8(9) no
C48 C49 C50 C51 1.0(9) no
C49 C50 C51 C46 -0.3(8) no
C49 C50 C51 C52 -178.4(5) no
C47 C46 C51 C50 0.4(7) no
N6 C46 C51 C50 -178.9(4) no
C47 C46 C51 C52 178.4(4) no
N6 C46 C51 C52 -0.9(6) no
C50 C51 C52 C53 -63.5(6) no
C46 C51 C52 C53 118.5(5) no
C50 C51 C52 C54 59.0(6) no
C46 C51 C52 C54 -119.0(5) no
C48 C47 C55 C56 -68.2(6) no
C46 C47 C55 C56 112.1(5) no
C48 C47 C55 C57 54.2(6) no
C46 C47 C55 C57 -125.5(5) no
N6 C36 C62 C63 -74.7(5) no
C37 C36 C62 C63 48.0(5) no
N6 C36 C62 C67 102.3(5) no
C37 C36 C62 C67 -135.0(4) no
C67 C62 C63 C64 -0.5(7) no
C36 C62 C63 C64 176.6(4) no
C62 C63 C64 C65 3.3(7) no
C63 C64 C65 C66 -2.8(7) no
C64 C65 C66 C67 -0.3(8) no
C65 C66 C67 C62 3.1(8) no
C65 C66 C67 C68 -179.8(5) no
C63 C62 C67 C66 -2.6(7) no
C36 C62 C67 C66 -179.6(4) no
C63 C62 C67 C68 -179.7(5) no
C36 C62 C67 C68 3.3(7) no
C66 C67 C68 C69 -83.8(7) no
C62 C67 C68 C69 93.2(6) no
C66 C67 C68 C70 42.4(7) no
C62 C67 C68 C70 -140.5(5) no
